data_7211428
loop_
_publ_author_name
'Cheng, Pei-Chi'
'Wu, Ming-Hao'
'Xie, Ming-Yuan'
'Huang, Wun-Jhih'
'He, Hsiu-Yi'
'Wu, Tsung-Tai'
'Lo, Yang-Chih'
'Proserpio, Davide M.'
'Chen, Jhy-Der'

_publ_section_title
;
 Construction of N,N&#x2032;-di(3-pyridyl)adipoamide-based Zn(ii) and
 Cd(ii) coordination networks by tuning the isomeric effect of
 polycarboxylate ligands
;
_journal_issue 47
_journal_name_full CrystEngComm
_journal_page_first 10346
_journal_paper_doi 10.1039/c3ce41622d
_journal_volume 15
_journal_year 2013
_chemical_formula_sum 'C17 H20 N2 O11 Zn1.5'
_chemical_formula_weight 526.41
_chemical_name_systematic
; 
 ? 
;
_space_group_IT_number 14
_symmetry_cell_setting monoclinic
_symmetry_space_group_name_Hall '-P 2yn'
_symmetry_space_group_name_H-M 'P 1 21/n 1'
_atom_sites_solution_hydrogens geom
_atom_sites_solution_primary direct
_atom_sites_solution_secondary difmap
_audit_creation_method SHELXL-97
_cell_angle_alpha 90.00
_cell_angle_beta 94.148(12)
_cell_angle_gamma 90.00
_cell_formula_units_Z 4
_cell_length_a 6.0834(9)
_cell_length_b 20.891(2)
_cell_length_c 16.210(2)
_cell_measurement_reflns_used 25
_cell_measurement_temperature 295(2)
_cell_measurement_theta_max 12.43
_cell_measurement_theta_min 7.62
_cell_volume 2054.7(4)
_computing_cell_refinement 'XSCANS (Siemens, 1995)'
_computing_data_collection 'XSCANS (Siemens, 1995)'
_computing_data_reduction 'SHELXTL (Sheldrick, 2008)'
_computing_molecular_graphics 'SHELXTL (Sheldrick, 2008)'
_computing_publication_material 'SHELXTL (Sheldrick, 2008)'
_computing_structure_refinement 'SHELXL97 (Sheldrick, 2008)'
_computing_structure_solution 'SHELXS97 (Sheldrick, 2008)'
_diffrn_ambient_temperature 295(2)
_diffrn_measured_fraction_theta_full 0.996
_diffrn_measured_fraction_theta_max 0.996
_diffrn_measurement_device_type 'Bruker P4'
_diffrn_measurement_method '\w scans'
_diffrn_radiation_monochromator graphite
_diffrn_radiation_source 'fine-focus sealed tube'
_diffrn_radiation_type MoK\a
_diffrn_radiation_wavelength 0.71073
_diffrn_reflns_av_R_equivalents 0.0521
_diffrn_reflns_av_sigmaI/netI 0.0646
_diffrn_reflns_limit_h_max 7
_diffrn_reflns_limit_h_min -1
_diffrn_reflns_limit_k_max 24
_diffrn_reflns_limit_k_min -1
_diffrn_reflns_limit_l_max 19
_diffrn_reflns_limit_l_min -19
_diffrn_reflns_number 4924
_diffrn_reflns_theta_full 25.00
_diffrn_reflns_theta_max 25.00
_diffrn_reflns_theta_min 1.95
_exptl_absorpt_coefficient_mu 1.829
_exptl_absorpt_correction_T_max 0.8872
_exptl_absorpt_correction_T_min 0.7693
_exptl_absorpt_correction_type empirical
_exptl_absorpt_process_details '(XSCANS; Siemens, 1995)'
_exptl_crystal_colour colorless
_exptl_crystal_density_diffrn 1.702
_exptl_crystal_density_method 'not measured'
_exptl_crystal_description block
_exptl_crystal_F_000 1076
_exptl_crystal_size_max 0.40
_exptl_crystal_size_mid 0.30
_exptl_crystal_size_min 0.30
_refine_diff_density_max 0.442
_refine_diff_density_min -0.414
_refine_diff_density_rms 0.090
_refine_ls_extinction_method none
_refine_ls_goodness_of_fit_ref 1.041
_refine_ls_hydrogen_treatment constr
_refine_ls_matrix_type full
_refine_ls_number_parameters 304
_refine_ls_number_reflns 3594
_refine_ls_number_restraints 0
_refine_ls_restrained_S_all 1.041
_refine_ls_R_factor_all 0.0718
_refine_ls_R_factor_gt 0.0421
_refine_ls_shift/su_max 0.001
_refine_ls_shift/su_mean 0.000
_refine_ls_structure_factor_coef Fsqd
_refine_ls_weighting_details 'calc w=1/[\s^2^(Fo^2^)+(0.0522P)^2^+0.8548P] where P=(Fo^2^+2Fc^2^)/3'
_refine_ls_weighting_scheme calc
_refine_ls_wR_factor_gt 0.0950
_refine_ls_wR_factor_ref 0.1077
_reflns_number_gt 2648
_reflns_number_total 3594
_reflns_threshold_expression >2sigma(I)
_cod_data_source_file c3ce41622d.txt
_cod_data_source_block 8
_cod_depositor_comments
;
The following automatic conversions were performed:

'_symmetry_cell_setting' value 'Monoclinic' changed to 'monoclinic'
according to /home/saulius/struct/CIF-dictionaries/cif_core.dic
dictionary named 'cif_core.dic' version 2.4.2 from 2011-04-26.

Automatic conversion script
Id: cif_fix_values 1891 2012-01-12 08:04:46Z andrius 
;
_cod_original_cell_volume 2054.7(5)
_cod_original_sg_symbol_H-M P2(1)/n
_cod_original_formula_sum 'C17 H20 N2 O11 Zn1.50'
_cod_database_code 7211428

loop_
_symmetry_equiv_pos_as_xyz
'x, y, z'
'-x+1/2, y+1/2, -z+1/2'
'-x, -y, -z'
'x-1/2, -y-1/2, z-1/2'

loop_
_atom_site_label
_atom_site_type_symbol
_atom_site_fract_x
_atom_site_fract_y
_atom_site_fract_z
_atom_site_U_iso_or_equiv
_atom_site_adp_type
_atom_site_occupancy
_atom_site_symmetry_multiplicity
_atom_site_calc_flag
_atom_site_refinement_flags
_atom_site_disorder_assembly
_atom_site_disorder_group
Zn1 Zn 0.10219(7) 0.23416(2) 0.91652(3) 0.02585(16) Uani 1 1 d . . .
Zn2 Zn 0.0000 0.0000 1.0000 0.0409(2) Uani 1 2 d S . .
O1 O -0.6838(6) 0.48135(19) 0.8205(3) 0.0720(12) Uani 1 1 d . . .
O2 O -0.0097(4) 0.14700(13) 0.93496(16) 0.0295(7) Uani 1 1 d . . .
O3 O -0.1416(5) 0.05133(14) 0.89904(17) 0.0398(8) Uani 1 1 d . . .
O4 O -0.6834(5) 0.22364(14) 0.83243(17) 0.0341(7) Uani 1 1 d . . .
O5 O -0.5058(5) 0.15408(16) 0.91643(17) 0.0425(8) Uani 1 1 d . . .
O6 O -0.2017(6) 0.20615(18) 0.50325(17) 0.0495(9) Uani 1 1 d . . .
O7 O -0.5102(8) 0.24137(19) 0.5419(2) 0.0683(12) Uani 1 1 d . . .
O8 O 0.3045(6) 0.05250(17) 1.0095(2) 0.0633(11) Uani 1 1 d . . .
H8D H 0.4031 0.0659 1.0430 0.076 Uiso 1 1 d R . .
H8C H 0.3615 0.0786 0.9673 0.076 Uiso 1 1 d R . .
O9 O -0.1296(7) 0.05785(17) 1.0873(2) 0.0624(10) Uani 1 1 d . . .
N1 N -0.1030(5) 0.29746(16) 0.85181(19) 0.0277(8) Uani 1 1 d . . .
N2 N -0.5857(6) 0.39129(19) 0.8911(2) 0.0439(10) Uani 1 1 d . . .
H2A H -0.6189 0.3680 0.9321 0.053 Uiso 1 1 calc R . .
C1 C -0.0611(7) 0.3162(2) 0.7751(3) 0.0369(11) Uani 1 1 d . . .
H1A H 0.0570 0.2980 0.7502 0.044 Uiso 1 1 calc R . .
C2 C -0.1882(8) 0.3613(2) 0.7328(3) 0.0454(12) Uani 1 1 d . . .
H2B H -0.1545 0.3738 0.6801 0.054 Uiso 1 1 calc R . .
C3 C -0.3658(8) 0.3883(2) 0.7681(3) 0.0457(12) Uani 1 1 d . . .
H3A H -0.4533 0.4188 0.7398 0.055 Uiso 1 1 calc R . .
C4 C -0.4104(7) 0.3687(2) 0.8471(3) 0.0335(10) Uani 1 1 d . . .
C5 C -0.2750(6) 0.32303(19) 0.8862(2) 0.0281(9) Uani 1 1 d . . .
H5A H -0.3054 0.3096 0.9389 0.034 Uiso 1 1 calc R . .
C6 C -0.7092(8) 0.4447(2) 0.8777(3) 0.0470(12) Uani 1 1 d . . .
C7 C -0.8797(9) 0.4547(3) 0.9403(4) 0.0603(15) Uani 1 1 d . . .
C8 C -1.0361(17) 0.5039(6) 0.9199(7) 0.064(3) Uani 0.50 1 d P . .
C8' C -0.7937(15) 0.4848(6) 1.0121(7) 0.053(3) Uani 0.50 1 d P . .
C9 C -0.1112(6) 0.10949(19) 0.8848(2) 0.0248(9) Uani 1 1 d . . .
C10 C -0.1855(6) 0.13423(18) 0.7996(2) 0.0234(9) Uani 1 1 d . . .
C11 C -0.3799(6) 0.16943(18) 0.7835(2) 0.0210(8) Uani 1 1 d . . .
C12 C -0.5319(6) 0.1825(2) 0.8496(2) 0.0272(9) Uani 1 1 d . . .
C13 C -0.4262(7) 0.19342(19) 0.7037(2) 0.0261(9) Uani 1 1 d . . .
H13A H -0.5550 0.2167 0.6920 0.031 Uiso 1 1 calc R . .
C14 C -0.2840(7) 0.18334(19) 0.6412(2) 0.0267(9) Uani 1 1 d . . .
C15 C -0.3359(8) 0.2121(2) 0.5582(2) 0.0360(11) Uani 1 1 d . . .
C16 C -0.0927(7) 0.1482(2) 0.6591(2) 0.0365(11) Uani 1 1 d . . .
H16A H 0.0039 0.1413 0.6180 0.044 Uiso 1 1 calc R . .
C17 C -0.0452(7) 0.1235(2) 0.7368(2) 0.0337(10) Uani 1 1 d . . .
H17A H 0.0820 0.0993 0.7477 0.040 Uiso 1 1 calc R . .
O10 O -0.460(3) 0.0016(10) 1.1666(14) 0.065(5) Uani 0.50 1 d P A 1
O10' O -0.406(3) -0.0165(10) 1.1799(13) 0.059(4) Uani 0.50 1 d P B 2
O11 O -0.3424(6) 0.17545(17) 1.0850(2) 0.0573(9) Uani 1 1 d . . .
H6C H -0.4199 0.1727 1.0415 0.086 Uiso 1 1 d R . .
H6D H -0.2470 0.1984 1.0813 0.086 Uiso 1 1 d R . .
H9C H -0.2594 0.0390 1.0945 0.086 Uiso 1 1 d R . .
H9D H -0.1890 0.0933 1.0762 0.086 Uiso 1 1 d R . .

loop_
_atom_site_aniso_label
_atom_site_aniso_U_11
_atom_site_aniso_U_22
_atom_site_aniso_U_33
_atom_site_aniso_U_23
_atom_site_aniso_U_13
_atom_site_aniso_U_12
Zn1 0.0248(3) 0.0312(3) 0.0215(2) -0.0036(2) 0.00138(18) 0.0030(2)
Zn2 0.0422(5) 0.0398(4) 0.0383(4) 0.0149(3) -0.0129(3) -0.0024(4)
O1 0.066(3) 0.061(3) 0.091(3) 0.023(2) 0.026(2) 0.031(2)
O2 0.0318(16) 0.0338(16) 0.0223(14) 0.0032(12) -0.0038(12) -0.0004(13)
O3 0.0524(19) 0.0299(17) 0.0345(16) 0.0103(14) -0.0142(14) -0.0020(15)
O4 0.0312(16) 0.0416(18) 0.0307(15) 0.0004(13) 0.0095(13) 0.0121(15)
O5 0.0320(17) 0.071(2) 0.0255(16) 0.0170(15) 0.0071(13) 0.0097(16)
O6 0.057(2) 0.073(2) 0.0196(15) 0.0051(15) 0.0088(15) -0.0167(19)
O7 0.104(3) 0.074(3) 0.0255(17) 0.0058(17) -0.0024(19) 0.051(3)
O8 0.059(2) 0.065(2) 0.060(2) 0.0256(19) -0.0306(18) -0.025(2)
O9 0.081(3) 0.047(2) 0.058(2) 0.0047(18) -0.012(2) 0.006(2)
N1 0.0259(18) 0.0324(19) 0.0251(17) -0.0022(15) 0.0034(15) 0.0034(16)
N2 0.035(2) 0.048(2) 0.050(2) 0.0049(19) 0.0109(19) 0.0102(19)
C1 0.035(2) 0.047(3) 0.029(2) 0.001(2) 0.0100(19) 0.006(2)
C2 0.052(3) 0.058(3) 0.027(2) 0.007(2) 0.011(2) 0.017(3)
C3 0.049(3) 0.045(3) 0.043(3) 0.010(2) 0.003(2) 0.018(2)
C4 0.023(2) 0.038(3) 0.039(3) 0.000(2) 0.0042(19) 0.005(2)
C5 0.025(2) 0.033(2) 0.026(2) -0.0004(18) 0.0021(17) -0.0019(19)
C6 0.031(3) 0.041(3) 0.069(3) 0.003(3) 0.005(2) 0.009(2)
C7 0.046(3) 0.057(4) 0.080(4) -0.004(3) 0.020(3) 0.019(3)
C8 0.043(6) 0.089(9) 0.060(7) 0.006(6) 0.012(5) 0.034(6)
C8' 0.025(5) 0.073(8) 0.062(7) -0.016(6) 0.002(5) 0.008(5)
C9 0.023(2) 0.029(2) 0.023(2) 0.0059(17) 0.0021(16) 0.0050(18)
C10 0.025(2) 0.024(2) 0.0202(19) 0.0019(16) -0.0025(16) 0.0021(17)
C11 0.022(2) 0.025(2) 0.0153(18) 0.0008(15) 0.0012(15) 0.0003(17)
C12 0.024(2) 0.035(2) 0.022(2) 0.0004(18) 0.0001(17) -0.004(2)
C13 0.024(2) 0.031(2) 0.023(2) 0.0019(17) -0.0037(16) 0.0038(18)
C14 0.033(2) 0.030(2) 0.0164(19) -0.0004(16) 0.0018(17) -0.0005(19)
C15 0.058(3) 0.030(2) 0.019(2) -0.0028(18) 0.001(2) -0.006(2)
C16 0.035(3) 0.051(3) 0.024(2) 0.000(2) 0.0083(19) 0.007(2)
C17 0.030(2) 0.041(3) 0.030(2) 0.002(2) 0.0021(18) 0.011(2)
O10 0.061(10) 0.077(12) 0.054(7) 0.000(7) -0.024(6) 0.001(7)
O10' 0.041(8) 0.068(10) 0.065(9) 0.011(6) -0.001(7) -0.005(7)
O11 0.065(2) 0.063(2) 0.045(2) 0.0050(18) 0.0103(17) -0.005(2)

loop_
_atom_type_symbol
_atom_type_description
_atom_type_scat_dispersion_real
_atom_type_scat_dispersion_imag
_atom_type_scat_source
C C 0.0033 0.0016 'International Tables Vol C Tables 4.2.6.8 and 6.1.1.4'
H H 0.0000 0.0000 'International Tables Vol C Tables 4.2.6.8 and 6.1.1.4'
N N 0.0061 0.0033 'International Tables Vol C Tables 4.2.6.8 and 6.1.1.4'
O O 0.0106 0.0060 'International Tables Vol C Tables 4.2.6.8 and 6.1.1.4'
Zn Zn 0.2839 1.4301 'International Tables Vol C Tables 4.2.6.8 and 6.1.1.4'

loop_
_geom_angle_atom_site_label_1
_geom_angle_atom_site_label_2
_geom_angle_atom_site_label_3
_geom_angle
_geom_angle_site_symmetry_1
_geom_angle_site_symmetry_3
O4 Zn1 O2 104.79(12) 1_655 .
O4 Zn1 N1 97.30(12) 1_655 .
O2 Zn1 N1 117.88(13) . .
O4 Zn1 O6 98.76(12) 1_655 4_666
O2 Zn1 O6 127.66(12) . 4_666
N1 Zn1 O6 104.25(13) . 4_666
O4 Zn1 O7 155.79(14) 1_655 4_666
O2 Zn1 O7 86.68(12) . 4_666
N1 Zn1 O7 95.85(15) . 4_666
O6 Zn1 O7 58.19(13) 4_666 4_666
O4 Zn1 C15 127.52(15) 1_655 4_666
O2 Zn1 C15 107.39(13) . 4_666
N1 Zn1 C15 102.72(13) . 4_666
O6 Zn1 C15 29.36(14) 4_666 4_666
O7 Zn1 C15 28.88(14) 4_666 4_666
O9 Zn2 O9 179.999(2) 3_557 .
O9 Zn2 O3 94.62(13) 3_557 3_557
O9 Zn2 O3 85.38(13) . 3_557
O9 Zn2 O3 85.38(13) 3_557 .
O9 Zn2 O3 94.62(13) . .
O3 Zn2 O3 179.999(1) 3_557 .
O9 Zn2 O8 91.28(16) 3_557 3_557
O9 Zn2 O8 88.72(16) . 3_557
O3 Zn2 O8 95.65(12) 3_557 3_557
O3 Zn2 O8 84.35(12) . 3_557
O9 Zn2 O8 88.72(16) 3_557 .
O9 Zn2 O8 91.28(16) . .
O3 Zn2 O8 84.35(12) 3_557 .
O3 Zn2 O8 95.65(12) . .
O8 Zn2 O8 180.0 3_557 .
C9 O2 Zn1 129.4(2) . .
C9 O3 Zn2 125.7(3) . .
C12 O4 Zn1 115.4(2) . 1_455
C15 O6 Zn1 92.7(3) . 4_565
C15 O7 Zn1 89.6(3) . 4_565
Zn2 O8 H8D 143.1 . .
Zn2 O8 H8C 126.4 . .
H8D O8 H8C 89.6 . .
Zn2 O9 H9C 102.4 . .
Zn2 O9 H9D 123.4 . .
H9C O9 H9D 92.7 . .
C5 N1 C1 118.5(4) . .
C5 N1 Zn1 120.7(3) . .
C1 N1 Zn1 120.7(3) . .
C6 N2 C4 128.8(4) . .
C6 N2 H2A 115.6 . .
C4 N2 H2A 115.6 . .
N1 C1 C2 121.6(4) . .
N1 C1 H1A 119.2 . .
C2 C1 H1A 119.2 . .
C1 C2 C3 120.2(4) . .
C1 C2 H2B 119.9 . .
C3 C2 H2B 119.9 . .
C2 C3 C4 118.3(4) . .
C2 C3 H3A 120.8 . .
C4 C3 H3A 120.8 . .
C5 C4 C3 118.4(4) . .
C5 C4 N2 116.5(4) . .
C3 C4 N2 125.1(4) . .
N1 C5 C4 122.9(4) . .
N1 C5 H5A 118.6 . .
C4 C5 H5A 118.6 . .
O1 C6 N2 122.7(5) . .
O1 C6 C7 123.5(4) . .
N2 C6 C7 113.9(5) . .
C8' C7 C8 94.2(7) . .
C8' C7 C6 112.9(6) . .
C8 C7 C6 115.0(6) . .
C7 C8 C8' 114.0(9) . 3_367
C7 C8' C8 115.1(8) . 3_367
O3 C9 O2 123.8(3) . .
O3 C9 C10 117.5(4) . .
O2 C9 C10 118.5(3) . .
C17 C10 C11 120.1(3) . .
C17 C10 C9 117.0(3) . .
C11 C10 C9 122.8(3) . .
C13 C11 C10 118.2(3) . .
C13 C11 C12 120.4(3) . .
C10 C11 C12 121.4(3) . .
O5 C12 O4 124.0(4) . .
O5 C12 C11 119.7(4) . .
O4 C12 C11 116.3(3) . .
C14 C13 C11 121.6(4) . .
C14 C13 H13A 119.2 . .
C11 C13 H13A 119.2 . .
C16 C14 C13 118.9(3) . .
C16 C14 C15 121.5(4) . .
C13 C14 C15 119.7(4) . .
O7 C15 O6 119.2(4) . .
O7 C15 C14 121.0(4) . .
O6 C15 C14 119.7(4) . .
O7 C15 Zn1 61.5(2) . 4_565
O6 C15 Zn1 57.9(2) . 4_565
C14 C15 Zn1 175.8(3) . 4_565
C17 C16 C14 120.5(4) . .
C17 C16 H16A 119.7 . .
C14 C16 H16A 119.7 . .
C16 C17 C10 120.7(4) . .
C16 C17 H17A 119.7 . .
C10 C17 H17A 119.7 . .
H6C O11 H6D 111.9 . .

loop_
_geom_bond_atom_site_label_1
_geom_bond_atom_site_label_2
_geom_bond_distance
_geom_bond_site_symmetry_2
Zn1 O4 1.966(3) 1_655
Zn1 O2 1.974(3) .
Zn1 N1 2.054(3) .
Zn1 O6 2.171(3) 4_666
Zn1 O7 2.249(4) 4_666
Zn1 C15 2.560(4) 4_666
Zn2 O9 2.061(4) 3_557
Zn2 O9 2.061(4) .
Zn2 O3 2.090(3) 3_557
Zn2 O3 2.090(3) .
Zn2 O8 2.149(3) 3_557
Zn2 O8 2.149(3) .
O1 C6 1.221(6) .
O2 C9 1.258(5) .
O3 C9 1.253(5) .
O4 C12 1.276(5) .
O4 Zn1 1.966(3) 1_455
O5 C12 1.236(5) .
O6 C15 1.257(5) .
O6 Zn1 2.171(3) 4_565
O7 C15 1.236(6) .
O7 Zn1 2.249(4) 4_565
O8 H8D 0.8287 .
O8 H8C 0.9594 .
O9 H9C 0.8969 .
O9 H9D 0.8389 .
N1 C5 1.333(5) .
N1 C1 1.345(5) .
N2 C6 1.354(6) .
N2 C4 1.407(5) .
N2 H2A 0.8600 .
C1 C2 1.372(6) .
C1 H1A 0.9300 .
C2 C3 1.379(6) .
C2 H2B 0.9300 .
C3 C4 1.389(6) .
C3 H3A 0.9300 .
C4 C5 1.385(6) .
C5 H5A 0.9300 .
C6 C7 1.518(7) .
C7 C8' 1.390(11) .
C7 C8 1.423(12) .
C8 C8' 1.583(14) 3_367
C8' C8 1.583(14) 3_367
C9 C10 1.513(5) .
C10 C17 1.393(5) .
C10 C11 1.401(5) .
C11 C13 1.396(5) .
C11 C12 1.490(5) .
C13 C14 1.395(5) .
C13 H13A 0.9300 .
C14 C16 1.389(6) .
C14 C15 1.487(5) .
C15 Zn1 2.560(4) 4_565
C16 C17 1.373(6) .
C16 H16A 0.9300 .
C17 H17A 0.9300 .
O11 H6C 0.8207 .
O11 H6D 0.7588 .
